data_8105826
loop_
_publ_author_name
'Liu, Zhang-Qin'
'Tang, Min'
'Zhang, Liang-Dong'
'You, Peng-Sheng'
'Liu, Sheng-Shu'

_publ_section_title
;
 The crystal structure of
 2,6-di-tert-butyl-4-(phenyl(phenylsulfonyl)methyl)phenol, C27H32O3S
;
_journal_issue 4
_journal_name_full 'Zeitschrift f\"ur Kristallographie - New Crystal Structures'
_journal_page_first 703
_journal_page_last 705
_journal_paper_doi 10.1515/ncrs-2019-0059
_journal_volume 234
_journal_year 2019
_chemical_formula_moiety 'C27 H32 O3 S'
_chemical_formula_sum 'C27 H32 O3 S'
_chemical_formula_weight 436.58
_space_group_crystal_system triclinic
_space_group_IT_number 2
_space_group_name_Hall '-P 1'
_space_group_name_H-M_alt 'P -1'
_atom_sites_solution_hydrogens geom
_atom_sites_solution_primary iterative
_atom_sites_solution_secondary difmap
_cell_angle_alpha 73.6710(16)
_cell_angle_beta 70.1267(17)
_cell_angle_gamma 70.7828(15)
_cell_formula_units_Z 4
_cell_length_a 12.2441(2)
_cell_length_b 14.9350(2)
_cell_length_c 15.2081(3)
_cell_measurement_reflns_used 24773
_cell_measurement_temperature 297.1(2)
_cell_measurement_theta_max 72.9830
_cell_measurement_theta_min 4.0190
_cell_volume 2424.41(8)
_computing_cell_refinement 'CrysAlisPro 1.171.39.29c (Rigaku OD, 2017)[1]'
_computing_data_collection 'CrysAlisPro 1.171.39.29c (Rigaku OD, 2017)[1]'
_computing_data_reduction 'CrysAlisPro 1.171.39.29c (Rigaku OD, 2017)[1]'
_computing_molecular_graphics 'Olex2 (Dolomanov et al., 2009)[2]'
_computing_publication_material 'Olex2 (Dolomanov et al., 2009)[2]'
_computing_structure_refinement 'XL (Sheldrick, 2008)[3]'
_computing_structure_solution
;
Superflip (Palatinus & Chapuis, 2007;Palatinus & van der Lee, 2008;
Palatinus et al., 2012)
;
_diffrn_ambient_temperature 297.1
_diffrn_detector_area_resol_mean 8.0243
_diffrn_detector_type EosS2
_diffrn_measured_fraction_theta_full 0.997
_diffrn_measured_fraction_theta_max 0.997
_diffrn_measurement_details
;
List of Runs (angles in degrees, time in seconds):

  # Type    Start    End  Width  t~exp~   \w     \q     \k     \f   Frames
--------------------------------------------------------------------------
  1  \w    -91.00  -3.00   1.00    1.00    --  -37.03 126.00-180.00   88
  2  \w   -105.00 -10.00   1.00    1.00    --  -37.03 -77.00   0.00   95
  3  \w   -106.00  32.00   1.00    1.00    --  -37.03   0.00 150.00  138
  4  \w    -30.00  54.00   1.00    1.00    --   37.03 -57.00 -60.00   84
  5  \w     24.00  91.00   1.00    1.00    --   37.03-126.00  90.00   67
  6  \w    -30.00  54.00   1.00    1.00    --   37.03 -57.00  90.00   84
  7  \w     18.00 106.00   1.00    1.00    --   37.03  38.00 -90.00   88
  8  \w      1.00  76.00   1.00    1.00    --   37.03 -99.00  90.00   75
  9  \w     18.00 106.00   1.00    1.00    --   37.03  38.00-150.00   88
 10  \w     24.00  91.00   1.00    1.00    --   37.03-126.00 -60.00   67
 11  \w     24.00  91.00   1.00    1.00    --   37.03-126.00  30.00   67
 12  \w     24.00  91.00   1.00    1.00    --   37.03-126.00 150.00   67
 13  \w     18.00 106.00   1.00    1.00    --   37.03  38.00 120.00   88
 14  \w    -32.00  56.00   1.00    1.00    --   37.03 -38.00 150.00   88
 15  \w      1.00  76.00   1.00    1.00    --   37.03 -99.00-120.00   75
 16  \w     41.00 132.00   1.00    3.47    --  110.47 -30.00 -60.00   91
 17  \w     42.00 128.00   1.00    3.47    --  110.47 -45.00-180.00   86
 18  \w     41.00 109.00   1.00    3.47    --  110.47 -95.00   0.00   68
 19  \w     44.00 129.00   1.00    3.47    --  110.47 -61.00 -30.00   85
 20  \w     44.00 129.00   1.00    3.47    --  110.47 -61.00-120.00   85
 21  \w     41.00 116.00   1.00    3.47    --  110.47-112.00  90.00   75
 22  \w     42.00 128.00   1.00    3.47    --  110.47 -45.00  30.00   86
 23  \w     40.00 149.00   1.00    3.47    --  110.47 -15.00  90.00  109
 24  \w     41.00 109.00   1.00    3.47    --  110.47 -95.00 -90.00   68
 25  \w     41.00 116.00   1.00    3.47    --  110.47-112.00-120.00   75
 26  \w     93.00 178.00   1.00    3.47    --  110.47  45.00 -30.00   85
 27  \w     44.00 129.00   1.00    3.47    --  110.47 -61.00 120.00   85
 28  \w     41.00 116.00   1.00    3.47    --  110.47-112.00 150.00   75
 29  \w     41.00 178.00   1.00    3.47    --  110.47   0.00 120.00  137
 30  \w   -105.00 -10.00   1.00    1.00    --  -37.03 -77.00-180.00   95
 31  \w   -105.00 -10.00   1.00    1.00    --  -37.03 -77.00  60.00   95
 32  \w   -105.00 -10.00   1.00    1.00    --  -37.03 -77.00  90.00   95
 33  \w   -107.00  -8.00   1.00    1.00    --  -37.03 -19.00-120.00   99
 34  \w   -105.00 -10.00   1.00    1.00    --  -37.03 -77.00 120.00   95
 35  \w   -104.00 -20.00   1.00    1.00    --  -37.03 -57.00  30.00   84
 36  \w     10.00 105.00   1.00    1.00    --   37.03  77.00 -30.00   95
 37  \w     20.00 104.00   1.00    1.00    --   37.03  57.00 120.00   84
 38  \w    -30.00  54.00   1.00    1.00    --   37.03 -57.00 -90.00   84
 39  \w     20.00 104.00   1.00    1.00    --   37.03  57.00-120.00   84
 40  \w     10.00 105.00   1.00    1.00    --   37.03  77.00-150.00   95
 41  \w     10.00 105.00   1.00    1.00    --   37.03  77.00 -60.00   95
 42  \w     18.00 106.00   1.00    1.00    --   37.03  38.00 -30.00   88
 43  \w     89.00 178.00   1.00    3.47    --  110.47  30.00-180.00   89
 44  \w     72.00 178.00   1.00    3.47    --  110.47  15.00 -90.00  106
 45  \w     89.00 178.00   1.00    3.47    --  110.47  30.00-150.00   89
 46  \w     89.00 178.00   1.00    3.47    --  110.47  30.00  90.00   89
 47  \w     89.00 178.00   1.00    3.47    --  110.47  30.00  30.00   89
 48  \w     93.00 178.00   1.00    3.47    --  110.47  45.00 120.00   85
 49  \w     89.00 178.00   1.00    3.47    --  110.47  30.00 -60.00   89
;
_diffrn_measurement_device 'four-circle diffractometer'
_diffrn_measurement_device_type 'SuperNova, Dual, Cu at home/near, EosS2'
_diffrn_measurement_method '\w scans'
_diffrn_radiation_type CuK\a
_diffrn_radiation_wavelength 1.54184
_diffrn_reflns_av_R_equivalents 0.0346
_diffrn_reflns_av_unetI/netI 0.0313
_diffrn_reflns_Laue_measured_fraction_full 0.997
_diffrn_reflns_Laue_measured_fraction_max 0.997
_diffrn_reflns_limit_h_max 14
_diffrn_reflns_limit_h_min -14
_diffrn_reflns_limit_k_max 17
_diffrn_reflns_limit_k_min -14
_diffrn_reflns_limit_l_max 18
_diffrn_reflns_limit_l_min -18
_diffrn_reflns_number 42113
_diffrn_reflns_point_group_measured_fraction_full 0.997
_diffrn_reflns_point_group_measured_fraction_max 0.997
_diffrn_reflns_theta_full 67.075
_diffrn_reflns_theta_max 67.075
_diffrn_reflns_theta_min 3.974
_diffrn_source 'micro-focus sealed X-ray tube'
_diffrn_source_type 'SuperNova (Cu) X-ray Source'
_exptl_absorpt_coefficient_mu 1.374
_exptl_absorpt_correction_T_max 1.00000
_exptl_absorpt_correction_T_min 0.33303
_exptl_absorpt_correction_type multi-scan
_exptl_absorpt_process_details
;
CrysAlisPro 1.171.39.29c (Rigaku Oxford Diffraction, 2017)
Empirical absorption correction using spherical harmonics,
 implemented in SCALE3 ABSPACK scaling algorithm.
;
_exptl_crystal_colour colourless
_exptl_crystal_colour_primary colourless
_exptl_crystal_density_diffrn 1.196
_exptl_crystal_description block
_exptl_crystal_F_000 936
_exptl_crystal_size_max 0.35
_exptl_crystal_size_mid 0.3
_exptl_crystal_size_min 0.28
_refine_diff_density_max 0.189
_refine_diff_density_min -0.476
_refine_diff_density_rms 0.052
_refine_ls_extinction_coef .
_refine_ls_extinction_method none
_refine_ls_goodness_of_fit_ref 1.081
_refine_ls_hydrogen_treatment constr
_refine_ls_matrix_type full
_refine_ls_number_parameters 573
_refine_ls_number_reflns 8633
_refine_ls_number_restraints 0
_refine_ls_restrained_S_all 1.081
_refine_ls_R_factor_all 0.0527
_refine_ls_R_factor_gt 0.0442
_refine_ls_shift/su_max 0.000
_refine_ls_shift/su_mean 0.000
_refine_ls_structure_factor_coef Fsqd
_refine_ls_weighting_details 'w=1/[\s^2^(Fo^2^)+(0.0718P)^2^+0.3782P] where P=(Fo^2^+2Fc^2^)/3'
_refine_ls_weighting_scheme calc
_refine_ls_wR_factor_gt 0.1209
_refine_ls_wR_factor_ref 0.1319
_reflns_Friedel_coverage 0.000
_reflns_Friedel_fraction_full .
_reflns_Friedel_fraction_max .
_reflns_number_gt 7324
_reflns_number_total 8633
_reflns_threshold_expression 'I > 2\s(I)'
_cod_data_source_file suppl_ncrs-2019-0059_suppl.cif
_cod_data_source_block t
_cod_database_code 8105826
_shelx_space_group_comment
;
The symmetry employed for this shelxl refinement is uniquely defined
by the following loop, which should always be used as a source of
symmetry information in preference to the above space-group names.
They are only intended as comments.
;
_shelx_estimated_absorpt_t_max 0.700
_shelx_estimated_absorpt_t_min 0.645
_olex2_refinement_description
;
1. Fixed Uiso
 At 1.2 times of:
  All C(H) groups, H6A of O6
 At 1.5 times of:
  All C(H,H,H) groups, H3 of O3
2.a Ternary CH refined with riding coordinates:
 C7(H7), C34(H34)
2.b Aromatic/amide H refined with riding coordinates:
 C2(H2), C3(H3A), C4(H4), C5(H5), C6(H6), C9(H9), C10(H10), C11(H11), C12(H12),
  C13(H13), C15(H15), C19(H19), C29(H29), C30(H30), C31(H31), C32(H32),
 C33(H33), C36(H36), C37(H37), C38(H38), C39(H39), C40(H40), C42(H42), C46(H46)
2.c Idealised Me refined as rotating group:
 C21(H21A,H21B,H21C), C22(H22A,H22B,H22C), C23(H23A,H23B,H23C), C25(H25A,H25B,
 H25C), C26(H26A,H26B,H26C), C27(H27A,H27B,H27C), C48(H48A,H48B,H48C), C49(H49A,
 H49B,H49C), C50(H50A,H50B,H50C), C52(H52A,H52B,H52C), C53(H53A,H53B,H53C),
 C54(H54A,H54B,H54C)
2.d Idealised tetrahedral OH refined as rotating group:
 O3(H3), O6(H6A)
;
_olex2_submission_special_instructions 'No special instructions were received'
_oxdiff_exptl_absorpt_empirical_details
;
Empirical correction (ABSPACK) includes:
- Absorption correction using spherical harmonics
- Frame scaling
;

loop_
_space_group_symop_operation_xyz
'x, y, z'
'-x, -y, -z'

loop_
_atom_site_label
_atom_site_type_symbol
_atom_site_fract_x
_atom_site_fract_y
_atom_site_fract_z
_atom_site_U_iso_or_equiv
_atom_site_adp_type
_atom_site_occupancy
_atom_site_site_symmetry_order
_atom_site_calc_flag
_atom_site_refinement_flags_posn
_atom_site_refinement_flags_adp
_atom_site_refinement_flags_occupancy
_atom_site_disorder_assembly
_atom_site_disorder_group
S1 S 0.44215(4) 0.98322(3) 0.19627(3) 0.04365(13) Uani 1 1 d . . . . .
S2 S 0.38627(3) 0.32632(3) 0.01628(3) 0.03848(12) Uani 1 1 d . . . . .
O1 O 0.42680(13) 1.03546(10) 0.10413(10) 0.0606(4) Uani 1 1 d . . . . .
O2 O 0.39315(13) 1.03550(10) 0.27304(11) 0.0608(4) Uani 1 1 d . . . . .
O3 O 0.59990(15) 0.63910(11) 0.51725(11) 0.0656(4) Uani 1 1 d . . . . .
H3 H 0.574275 0.662224 0.565578 0.098 Uiso 1 1 calc GR . . . .
O4 O 0.39557(12) 0.42414(9) -0.01926(9) 0.0513(3) Uani 1 1 d . . . . .
O5 O 0.44495(12) 0.25817(10) -0.04659(9) 0.0512(3) Uani 1 1 d . . . . .
O6 O 0.08672(13) 0.46209(11) 0.41683(10) 0.0624(4) Uani 1 1 d . . . . .
H6A H 0.096791 0.514086 0.415679 0.075 Uiso 1 1 calc GR . . . .
C1 C 0.59806(16) 0.93277(13) 0.18464(13) 0.0435(4) Uani 1 1 d . . . . .
C2 C 0.6428(2) 0.92150(17) 0.25992(15) 0.0594(5) Uani 1 1 d . . . . .
H2 H 0.592218 0.941231 0.316229 0.071 Uiso 1 1 calc R . . . .
C3 C 0.7645(2) 0.8802(2) 0.25027(19) 0.0750(7) Uani 1 1 d . . . . .
H3A H 0.796068 0.871613 0.300623 0.090 Uiso 1 1 calc R . . . .
C4 C 0.8382(2) 0.8522(2) 0.1672(2) 0.0803(8) Uani 1 1 d . . . . .
H4 H 0.919832 0.824349 0.161195 0.096 Uiso 1 1 calc R . . . .
C5 C 0.7925(2) 0.8649(2) 0.0927(2) 0.0832(8) Uani 1 1 d . . . . .
H5 H 0.843526 0.846151 0.036082 0.100 Uiso 1 1 calc R . . . .
C6 C 0.67104(18) 0.90549(17) 0.10060(16) 0.0621(6) Uani 1 1 d . . . . .
H6 H 0.639844 0.913970 0.050090 0.074 Uiso 1 1 calc R . . . .
C7 C 0.38258(15) 0.87788(12) 0.22931(12) 0.0404(4) Uani 1 1 d . . . . .
H7 H 0.421374 0.843552 0.175880 0.049 Uiso 1 1 calc R . . . .
C8 C 0.24962(16) 0.91356(13) 0.23391(13) 0.0445(4) Uani 1 1 d . . . . .
C9 C 0.2162(2) 0.9211(2) 0.15421(18) 0.0750(7) Uani 1 1 d . . . . .
H9 H 0.274338 0.901516 0.100299 0.090 Uiso 1 1 calc R . . . .
C10 C 0.0965(3) 0.9576(3) 0.1531(2) 0.0970(10) Uani 1 1 d . . . . .
H10 H 0.075705 0.963206 0.098009 0.116 Uiso 1 1 calc R . . . .
C11 C 0.0094(2) 0.98515(19) 0.2313(2) 0.0741(7) Uani 1 1 d . . . . .
H11 H -0.070470 1.009889 0.230059 0.089 Uiso 1 1 calc R . . . .
C12 C 0.0411(2) 0.9760(2) 0.3109(2) 0.0820(8) Uani 1 1 d . . . . .
H12 H -0.017871 0.993658 0.365205 0.098 Uiso 1 1 calc R . . . .
C13 C 0.1603(2) 0.9406(2) 0.31261(17) 0.0757(7) Uani 1 1 d . . . . .
H13 H 0.180137 0.935045 0.368114 0.091 Uiso 1 1 calc R . . . .
C14 C 0.42527(14) 0.81073(12) 0.31344(12) 0.0366(3) Uani 1 1 d . . . . .
C15 C 0.51366(14) 0.72653(12) 0.29622(12) 0.0373(4) Uani 1 1 d . . . . .
H15 H 0.534256 0.708979 0.237497 0.045 Uiso 1 1 calc R . . . .
C16 C 0.57255(14) 0.66747(12) 0.36373(12) 0.0387(4) Uani 1 1 d . . . . .
C17 C 0.53812(16) 0.69617(13) 0.45185(12) 0.0422(4) Uani 1 1 d . . . . .
C18 C 0.44690(15) 0.77936(13) 0.47342(12) 0.0412(4) Uani 1 1 d . . . . .
C19 C 0.39255(15) 0.83563(13) 0.40164(12) 0.0413(4) Uani 1 1 d . . . . .
H19 H 0.332374 0.891689 0.413507 0.050 Uiso 1 1 calc R . . . .
C20 C 0.67560(16) 0.57738(13) 0.33906(14) 0.0465(4) Uani 1 1 d . . . . .
C21 C 0.6930(2) 0.56318(18) 0.23892(17) 0.0732(7) Uani 1 1 d . . . . .
H21A H 0.619538 0.556883 0.234599 0.110 Uiso 1 1 calc GR . . . .
H21B H 0.755886 0.505805 0.226319 0.110 Uiso 1 1 calc GR . . . .
H21C H 0.714498 0.617954 0.193001 0.110 Uiso 1 1 calc GR . . . .
C22 C 0.6491(2) 0.48547(14) 0.40810(18) 0.0635(6) Uani 1 1 d . . . . .
H22A H 0.640025 0.490752 0.471815 0.095 Uiso 1 1 calc GR . . . .
H22B H 0.714415 0.430763 0.391173 0.095 Uiso 1 1 calc GR . . . .
H22C H 0.576243 0.477263 0.404598 0.095 Uiso 1 1 calc GR . . . .
C23 C 0.79472(18) 0.58929(17) 0.3414(2) 0.0703(6) Uani 1 1 d . . . . .
H23A H 0.810676 0.647136 0.298168 0.106 Uiso 1 1 calc GR . . . .
H23B H 0.858966 0.534594 0.322870 0.106 Uiso 1 1 calc GR . . . .
H23C H 0.788803 0.593575 0.404796 0.106 Uiso 1 1 calc GR . . . .
C24 C 0.41070(19) 0.81336(15) 0.56872(13) 0.0539(5) Uani 1 1 d . . . . .
C25 C 0.3702(4) 0.7370(2) 0.65414(17) 0.1053(11) Uani 1 1 d . . . . .
H25A H 0.305630 0.719574 0.646479 0.158 Uiso 1 1 calc GR . . . .
H25B H 0.343231 0.762502 0.711412 0.158 Uiso 1 1 calc GR . . . .
H25C H 0.436444 0.680798 0.658175 0.158 Uiso 1 1 calc GR . . . .
C26 C 0.5155(3) 0.8403(2) 0.5792(2) 0.0852(8) Uani 1 1 d . . . . .
H26A H 0.583908 0.785273 0.576811 0.128 Uiso 1 1 calc GR . . . .
H26B H 0.492440 0.860367 0.639058 0.128 Uiso 1 1 calc GR . . . .
H26C H 0.535814 0.892225 0.528194 0.128 Uiso 1 1 calc GR . . . .
C27 C 0.3066(3) 0.9051(2) 0.57383(19) 0.0898(9) Uani 1 1 d . . . . .
H27A H 0.330508 0.956483 0.523762 0.135 Uiso 1 1 calc GR . . . .
H27B H 0.286128 0.923224 0.634360 0.135 Uiso 1 1 calc GR . . . .
H27C H 0.238105 0.893104 0.566580 0.135 Uiso 1 1 calc GR . . . .
C28 C 0.23134(15) 0.32853(14) 0.06189(12) 0.0426(4) Uani 1 1 d . . . . .
C29 C 0.19861(18) 0.24253(16) 0.09473(15) 0.0535(5) Uani 1 1 d . . . . .
H29 H 0.256180 0.184187 0.087568 0.064 Uiso 1 1 calc R . . . .
C30 C 0.0787(2) 0.2444(2) 0.13855(17) 0.0671(6) Uani 1 1 d . . . . .
H30 H 0.055094 0.187017 0.161623 0.080 Uiso 1 1 calc R . . . .
C31 C -0.00560(19) 0.3317(2) 0.14778(18) 0.0754(7) Uani 1 1 d . . . . .
H31 H -0.086094 0.332757 0.176980 0.090 Uiso 1 1 calc R . . . .
C32 C 0.0275(2) 0.4165(2) 0.1147(2) 0.0781(7) Uani 1 1 d . . . . .
H32 H -0.030488 0.474841 0.120771 0.094 Uiso 1 1 calc R . . . .
C33 C 0.14709(19) 0.41577(17) 0.07210(16) 0.0627(6) Uani 1 1 d . . . . .
H33 H 0.170420 0.473225 0.050652 0.075 Uiso 1 1 calc R . . . .
C34 C 0.43714(14) 0.27618(12) 0.12415(11) 0.0345(3) Uani 1 1 d . . . . .
H34 H 0.428427 0.209951 0.144327 0.041 Uiso 1 1 calc R . . . .
C35 C 0.57092(14) 0.26685(12) 0.09930(11) 0.0371(4) Uani 1 1 d . . . . .
C36 C 0.64811(17) 0.17622(16) 0.09203(17) 0.0604(6) Uani 1 1 d . . . . .
H36 H 0.616727 0.124492 0.100805 0.072 Uiso 1 1 calc R . . . .
C37 C 0.7710(2) 0.16083(19) 0.0720(2) 0.0765(7) Uani 1 1 d . . . . .
H37 H 0.821466 0.099134 0.068118 0.092 Uiso 1 1 calc R . . . .
C38 C 0.81849(18) 0.23681(19) 0.05778(17) 0.0677(6) Uani 1 1 d . . . . .
H38 H 0.901143 0.227219 0.043610 0.081 Uiso 1 1 calc R . . . .
C39 C 0.74286(19) 0.32671(18) 0.06469(17) 0.0620(5) Uani 1 1 d . . . . .
H39 H 0.774672 0.378211 0.055869 0.074 Uiso 1 1 calc R . . . .
C40 C 0.61994(17) 0.34248(15) 0.08457(14) 0.0512(5) Uani 1 1 d . . . . .
H40 H 0.570076 0.404415 0.088030 0.061 Uiso 1 1 calc R . . . .
C41 C 0.35119(13) 0.32898(12) 0.20331(11) 0.0351(3) Uani 1 1 d . . . . .
C42 C 0.33631(14) 0.42514(12) 0.20223(11) 0.0384(4) Uani 1 1 d . . . . .
H42 H 0.385528 0.459089 0.152745 0.046 Uiso 1 1 calc R . . . .
C43 C 0.24985(14) 0.47287(12) 0.27299(11) 0.0382(4) Uani 1 1 d . . . . .
C44 C 0.17607(14) 0.41899(13) 0.34580(11) 0.0400(4) Uani 1 1 d . . . . .
C45 C 0.18751(14) 0.32121(12) 0.34910(11) 0.0377(4) Uani 1 1 d . . . . .
C46 C 0.27686(14) 0.27869(12) 0.27659(11) 0.0354(3) Uani 1 1 d . . . . .
H46 H 0.287213 0.213982 0.277237 0.042 Uiso 1 1 calc R . . . .
C47 C 0.23521(16) 0.58057(13) 0.26831(12) 0.0434(4) Uani 1 1 d . . . . .
C48 C 0.3296(2) 0.62068(15) 0.18443(16) 0.0610(5) Uani 1 1 d . . . . .
H48A H 0.408602 0.583763 0.189644 0.092 Uiso 1 1 calc GR . . . .
H48B H 0.319410 0.687000 0.185313 0.092 Uiso 1 1 calc GR . . . .
H48C H 0.320098 0.616414 0.125758 0.092 Uiso 1 1 calc GR . . . .
C49 C 0.2521(2) 0.59557(17) 0.35844(15) 0.0650(6) Uani 1 1 d . . . . .
H49A H 0.191002 0.575951 0.413094 0.097 Uiso 1 1 calc GR . . . .
H49B H 0.246084 0.662593 0.352738 0.097 Uiso 1 1 calc GR . . . .
H49C H 0.329901 0.557535 0.365707 0.097 Uiso 1 1 calc GR . . . .
C50 C 0.1115(2) 0.64063(16) 0.25369(18) 0.0676(6) Uani 1 1 d . . . . .
H50A H 0.106197 0.634488 0.194216 0.101 Uiso 1 1 calc GR . . . .
H50B H 0.101924 0.707259 0.252925 0.101 Uiso 1 1 calc GR . . . .
H50C H 0.049397 0.617587 0.304805 0.101 Uiso 1 1 calc GR . . . .
C51 C 0.10364(16) 0.26347(14) 0.42672(12) 0.0450(4) Uani 1 1 d . . . . .
C52 C 0.1136(2) 0.25884(18) 0.52594(13) 0.0650(6) Uani 1 1 d . . . . .
H52A H 0.195319 0.229128 0.528273 0.097 Uiso 1 1 calc GR . . . .
H52B H 0.062213 0.221457 0.573089 0.097 Uiso 1 1 calc GR . . . .
H52C H 0.089611 0.323047 0.538499 0.097 Uiso 1 1 calc GR . . . .
C53 C -0.02700(18) 0.30923(18) 0.42156(16) 0.0622(6) Uani 1 1 d . . . . .
H53A H -0.051803 0.374499 0.431456 0.093 Uiso 1 1 calc GR . . . .
H53B H -0.078437 0.272679 0.469951 0.093 Uiso 1 1 calc GR . . . .
H53C H -0.032263 0.309069 0.360050 0.093 Uiso 1 1 calc GR . . . .
C54 C 0.1359(2) 0.15955(16) 0.41246(16) 0.0685(7) Uani 1 1 d . . . . .
H54A H 0.129750 0.159960 0.351087 0.103 Uiso 1 1 calc GR . . . .
H54B H 0.081588 0.125779 0.461171 0.103 Uiso 1 1 calc GR . . . .
H54C H 0.216744 0.127670 0.416184 0.103 Uiso 1 1 calc GR . . . .

loop_
_atom_site_aniso_label
_atom_site_aniso_U_11
_atom_site_aniso_U_22
_atom_site_aniso_U_33
_atom_site_aniso_U_23
_atom_site_aniso_U_13
_atom_site_aniso_U_12
S1 0.0447(2) 0.0344(2) 0.0469(2) -0.01009(18) -0.01431(18) -0.00011(18)
S2 0.0395(2) 0.0427(2) 0.0309(2) -0.01407(17) -0.00559(15) -0.00587(17)
O1 0.0577(8) 0.0532(8) 0.0581(8) 0.0062(7) -0.0240(6) -0.0035(7)
O2 0.0669(9) 0.0426(7) 0.0694(9) -0.0277(7) -0.0094(7) -0.0051(6)
O3 0.0847(10) 0.0572(9) 0.0567(8) -0.0097(7) -0.0434(8) 0.0033(8)
O4 0.0611(8) 0.0442(7) 0.0433(7) -0.0048(6) -0.0100(6) -0.0140(6)
O5 0.0535(7) 0.0627(8) 0.0376(6) -0.0270(6) -0.0053(5) -0.0080(6)
O6 0.0602(8) 0.0612(9) 0.0526(8) -0.0350(7) 0.0144(6) -0.0094(7)
C1 0.0445(9) 0.0382(9) 0.0496(10) -0.0102(8) -0.0178(7) -0.0065(7)
C2 0.0654(12) 0.0702(14) 0.0510(11) -0.0036(10) -0.0226(9) -0.0279(11)
C3 0.0722(15) 0.0868(18) 0.0800(16) 0.0074(14) -0.0464(13) -0.0315(14)
C4 0.0493(12) 0.0830(18) 0.115(2) -0.0225(16) -0.0372(14) -0.0075(12)
C5 0.0478(12) 0.112(2) 0.0970(19) -0.0578(17) -0.0158(12) -0.0016(13)
C6 0.0489(10) 0.0791(15) 0.0653(13) -0.0348(12) -0.0186(9) -0.0048(10)
C7 0.0429(9) 0.0376(9) 0.0397(9) -0.0155(7) -0.0154(7) 0.0021(7)
C8 0.0456(9) 0.0378(9) 0.0514(10) -0.0101(8) -0.0204(8) -0.0039(7)
C9 0.0607(13) 0.109(2) 0.0663(14) -0.0346(14) -0.0297(11) -0.0079(13)
C10 0.0696(16) 0.146(3) 0.094(2) -0.036(2) -0.0493(15) -0.0128(17)
C11 0.0476(11) 0.0773(16) 0.1013(19) -0.0094(14) -0.0326(12) -0.0148(11)
C12 0.0444(11) 0.110(2) 0.0779(16) -0.0179(15) -0.0142(11) -0.0048(13)
C13 0.0483(11) 0.112(2) 0.0587(13) -0.0242(13) -0.0194(10) 0.0019(12)
C14 0.0372(8) 0.0340(8) 0.0393(8) -0.0109(7) -0.0132(6) -0.0040(7)
C15 0.0387(8) 0.0357(9) 0.0388(8) -0.0137(7) -0.0109(6) -0.0054(7)
C16 0.0369(8) 0.0328(9) 0.0456(9) -0.0106(7) -0.0136(7) -0.0033(7)
C17 0.0463(9) 0.0393(9) 0.0428(9) -0.0060(7) -0.0195(7) -0.0075(7)
C18 0.0434(9) 0.0444(10) 0.0379(9) -0.0130(7) -0.0116(7) -0.0093(7)
C19 0.0410(8) 0.0387(9) 0.0427(9) -0.0165(7) -0.0126(7) 0.0003(7)
C20 0.0396(9) 0.0396(10) 0.0577(11) -0.0155(8) -0.0176(8) 0.0028(7)
C21 0.0665(13) 0.0693(15) 0.0694(14) -0.0380(12) -0.0224(11) 0.0256(11)
C22 0.0625(12) 0.0397(11) 0.0868(16) -0.0155(11) -0.0250(11) -0.0038(9)
C23 0.0429(10) 0.0592(13) 0.1051(19) -0.0171(13) -0.0246(11) -0.0025(10)
C24 0.0645(12) 0.0570(12) 0.0414(10) -0.0193(9) -0.0169(9) -0.0062(10)
C25 0.169(3) 0.097(2) 0.0418(13) -0.0204(13) -0.0002(16) -0.046(2)
C26 0.0941(19) 0.093(2) 0.0937(19) -0.0489(16) -0.0426(16) -0.0134(15)
C27 0.0868(17) 0.107(2) 0.0674(15) -0.0546(15) -0.0262(13) 0.0222(16)
C28 0.0390(8) 0.0513(10) 0.0376(8) -0.0152(7) -0.0120(7) -0.0045(8)
C29 0.0499(10) 0.0596(12) 0.0590(12) -0.0223(10) -0.0186(9) -0.0112(9)
C30 0.0583(12) 0.0865(17) 0.0702(14) -0.0214(12) -0.0178(10) -0.0306(12)
C31 0.0407(10) 0.116(2) 0.0719(15) -0.0329(15) -0.0125(10) -0.0146(13)
C32 0.0454(11) 0.0840(18) 0.0884(17) -0.0252(15) -0.0144(11) 0.0079(12)
C33 0.0510(11) 0.0566(13) 0.0678(13) -0.0131(10) -0.0142(10) 0.0014(10)
C34 0.0360(8) 0.0350(8) 0.0297(7) -0.0131(6) -0.0050(6) -0.0041(6)
C35 0.0370(8) 0.0420(9) 0.0304(7) -0.0135(7) -0.0057(6) -0.0059(7)
C36 0.0425(10) 0.0483(12) 0.0885(16) -0.0310(11) -0.0093(10) -0.0032(9)
C37 0.0438(11) 0.0677(15) 0.114(2) -0.0412(15) -0.0166(12) 0.0052(11)
C38 0.0369(9) 0.0905(18) 0.0775(15) -0.0288(13) -0.0149(9) -0.0089(11)
C39 0.0499(11) 0.0688(14) 0.0723(14) -0.0114(11) -0.0165(10) -0.0236(10)
C40 0.0455(10) 0.0466(11) 0.0596(11) -0.0121(9) -0.0142(8) -0.0079(8)
C41 0.0333(7) 0.0399(9) 0.0297(7) -0.0153(6) -0.0054(6) -0.0027(6)
C42 0.0376(8) 0.0432(9) 0.0324(8) -0.0152(7) -0.0031(6) -0.0078(7)
C43 0.0378(8) 0.0401(9) 0.0364(8) -0.0173(7) -0.0066(6) -0.0051(7)
C44 0.0376(8) 0.0451(10) 0.0324(8) -0.0181(7) -0.0008(6) -0.0045(7)
C45 0.0358(8) 0.0426(9) 0.0302(7) -0.0118(7) -0.0041(6) -0.0055(7)
C46 0.0362(8) 0.0358(8) 0.0312(8) -0.0107(6) -0.0059(6) -0.0052(6)
C47 0.0448(9) 0.0399(9) 0.0419(9) -0.0185(7) -0.0024(7) -0.0070(7)
C48 0.0669(13) 0.0494(12) 0.0605(12) -0.0225(10) 0.0030(10) -0.0180(10)
C49 0.0859(15) 0.0643(14) 0.0542(12) -0.0289(11) -0.0097(11) -0.0266(12)
C50 0.0573(12) 0.0511(12) 0.0823(16) -0.0169(11) -0.0158(11) 0.0017(10)
C51 0.0436(9) 0.0482(10) 0.0353(8) -0.0134(7) 0.0009(7) -0.0093(8)
C52 0.0691(13) 0.0826(16) 0.0358(10) -0.0079(10) -0.0049(9) -0.0227(12)
C53 0.0442(10) 0.0769(15) 0.0606(12) -0.0197(11) -0.0022(9) -0.0164(10)
C54 0.0727(14) 0.0530(13) 0.0596(13) -0.0157(10) 0.0155(11) -0.0211(11)

loop_
_atom_type_symbol
_atom_type_description
_atom_type_scat_dispersion_real
_atom_type_scat_dispersion_imag
_atom_type_scat_source
C C 0.0181 0.0091 'International Tables Vol C Tables 4.2.6.8 and 6.1.1.4'
H H 0.0000 0.0000 'International Tables Vol C Tables 4.2.6.8 and 6.1.1.4'
O O 0.0492 0.0322 'International Tables Vol C Tables 4.2.6.8 and 6.1.1.4'
S S 0.3331 0.5567 'International Tables Vol C Tables 4.2.6.8 and 6.1.1.4'

loop_
_geom_angle_atom_site_label_1
_geom_angle_atom_site_label_2
_geom_angle_atom_site_label_3
_geom_angle
_geom_angle_site_symmetry_1
_geom_angle_site_symmetry_3
O1 S1 C1 108.30(9) . .
O1 S1 C7 108.64(9) . .
O2 S1 O1 117.56(9) . .
O2 S1 C1 108.16(9) . .
O2 S1 C7 109.63(8) . .
C1 S1 C7 103.64(8) . .
O4 S2 O5 118.60(8) . .
O4 S2 C28 108.23(8) . .
O4 S2 C34 110.10(8) . .
O5 S2 C28 109.15(8) . .
O5 S2 C34 108.08(7) . .
C28 S2 C34 101.29(8) . .
C17 O3 H3 109.5 . .
C44 O6 H6A 109.5 . .
C2 C1 S1 119.56(15) . .
C6 C1 S1 118.80(14) . .
C6 C1 C2 121.64(18) . .
C1 C2 H2 120.6 . .
C1 C2 C3 118.8(2) . .
C3 C2 H2 120.6 . .
C2 C3 H3A 119.9 . .
C4 C3 C2 120.2(2) . .
C4 C3 H3A 119.9 . .
C3 C4 H4 119.9 . .
C3 C4 C5 120.2(2) . .
C5 C4 H4 119.9 . .
C4 C5 H5 119.6 . .
C4 C5 C6 120.8(2) . .
C6 C5 H5 119.6 . .
C1 C6 C5 118.4(2) . .
C1 C6 H6 120.8 . .
C5 C6 H6 120.8 . .
S1 C7 H7 106.2 . .
C8 C7 S1 107.83(12) . .
C8 C7 H7 106.2 . .
C14 C7 S1 108.42(12) . .
C14 C7 H7 106.2 . .
C14 C7 C8 121.05(15) . .
C9 C8 C7 118.37(17) . .
C9 C8 C13 117.52(19) . .
C13 C8 C7 124.10(17) . .
C8 C9 H9 119.6 . .
C8 C9 C10 120.7(2) . .
C10 C9 H9 119.6 . .
C9 C10 H10 119.5 . .
C11 C10 C9 120.9(2) . .
C11 C10 H10 119.5 . .
C10 C11 H11 120.6 . .
C12 C11 C10 118.8(2) . .
C12 C11 H11 120.6 . .
C11 C12 H12 119.6 . .
C11 C12 C13 120.8(2) . .
C13 C12 H12 119.6 . .
C8 C13 C12 121.2(2) . .
C8 C13 H13 119.4 . .
C12 C13 H13 119.4 . .
C15 C14 C7 117.29(14) . .
C19 C14 C7 123.18(14) . .
C19 C14 C15 118.92(15) . .
C14 C15 H15 118.9 . .
C14 C15 C16 122.17(15) . .
C16 C15 H15 118.9 . .
C15 C16 C17 117.14(15) . .
C15 C16 C20 120.19(15) . .
C17 C16 C20 122.59(15) . .
O3 C17 C16 116.83(15) . .
O3 C17 C18 120.47(16) . .
C18 C17 C16 122.69(15) . .
C17 C18 C24 123.25(15) . .
C19 C18 C17 116.86(15) . .
C19 C18 C24 119.79(15) . .
C14 C19 C18 122.18(15) . .
C14 C19 H19 118.9 . .
C18 C19 H19 118.9 . .
C21 C20 C16 111.37(15) . .
C21 C20 C22 106.92(18) . .
C21 C20 C23 107.35(18) . .
C22 C20 C16 111.23(16) . .
C22 C20 C23 109.90(17) . .
C23 C20 C16 109.96(16) . .
C20 C21 H21A 109.5 . .
C20 C21 H21B 109.5 . .
C20 C21 H21C 109.5 . .
H21A C21 H21B 109.5 . .
H21A C21 H21C 109.5 . .
H21B C21 H21C 109.5 . .
C20 C22 H22A 109.5 . .
C20 C22 H22B 109.5 . .
C20 C22 H22C 109.5 . .
H22A C22 H22B 109.5 . .
H22A C22 H22C 109.5 . .
H22B C22 H22C 109.5 . .
C20 C23 H23A 109.5 . .
C20 C23 H23B 109.5 . .
C20 C23 H23C 109.5 . .
H23A C23 H23B 109.5 . .
H23A C23 H23C 109.5 . .
H23B C23 H23C 109.5 . .
C25 C24 C18 112.08(18) . .
C25 C24 C26 110.0(2) . .
C25 C24 C27 106.8(2) . .
C26 C24 C18 110.20(17) . .
C26 C24 C27 105.4(2) . .
C27 C24 C18 112.10(16) . .
C24 C25 H25A 109.5 . .
C24 C25 H25B 109.5 . .
C24 C25 H25C 109.5 . .
H25A C25 H25B 109.5 . .
H25A C25 H25C 109.5 . .
H25B C25 H25C 109.5 . .
C24 C26 H26A 109.5 . .
C24 C26 H26B 109.5 . .
C24 C26 H26C 109.5 . .
H26A C26 H26B 109.5 . .
H26A C26 H26C 109.5 . .
H26B C26 H26C 109.5 . .
C24 C27 H27A 109.5 . .
C24 C27 H27B 109.5 . .
C24 C27 H27C 109.5 . .
H27A C27 H27B 109.5 . .
H27A C27 H27C 109.5 . .
H27B C27 H27C 109.5 . .
C29 C28 S2 119.30(14) . .
C29 C28 C33 121.25(18) . .
C33 C28 S2 119.15(16) . .
C28 C29 H29 120.5 . .
C28 C29 C30 119.0(2) . .
C30 C29 H29 120.5 . .
C29 C30 H30 120.2 . .
C31 C30 C29 119.7(2) . .
C31 C30 H30 120.2 . .
C30 C31 H31 119.5 . .
C32 C31 C30 121.0(2) . .
C32 C31 H31 119.5 . .
C31 C32 H32 120.0 . .
C31 C32 C33 120.1(2) . .
C33 C32 H32 120.0 . .
C28 C33 C32 119.0(2) . .
C28 C33 H33 120.5 . .
C32 C33 H33 120.5 . .
S2 C34 H34 105.7 . .
C35 C34 S2 109.40(11) . .
C35 C34 H34 105.7 . .
C35 C34 C41 119.67(13) . .
C41 C34 S2 109.56(10) . .
C41 C34 H34 105.7 . .
C36 C35 C34 117.57(16) . .
C40 C35 C34 124.31(15) . .
C40 C35 C36 118.12(17) . .
C35 C36 H36 119.3 . .
C35 C36 C37 121.4(2) . .
C37 C36 H36 119.3 . .
C36 C37 H37 120.1 . .
C38 C37 C36 119.8(2) . .
C38 C37 H37 120.1 . .
C37 C38 H38 120.4 . .
C39 C38 C37 119.21(19) . .
C39 C38 H38 120.4 . .
C38 C39 H39 119.4 . .
C38 C39 C40 121.2(2) . .
C40 C39 H39 119.4 . .
C35 C40 C39 120.30(19) . .
C35 C40 H40 119.9 . .
C39 C40 H40 119.9 . .
C42 C41 C34 123.99(15) . .
C42 C41 C46 118.89(14) . .
C46 C41 C34 116.89(14) . .
C41 C42 H42 118.9 . .
C41 C42 C43 122.13(16) . .
C43 C42 H42 118.9 . .
C42 C43 C44 116.98(15) . .
C42 C43 C47 120.42(15) . .
C44 C43 C47 122.58(14) . .
O6 C44 C43 120.18(16) . .
O6 C44 C45 117.11(15) . .
C45 C44 C43 122.70(14) . .
C44 C45 C51 122.61(14) . .
C46 C45 C44 116.71(15) . .
C46 C45 C51 120.65(15) . .
C41 C46 C45 122.58(16) . .
C41 C46 H46 118.7 . .
C45 C46 H46 118.7 . .
C48 C47 C43 111.99(14) . .
C48 C47 C49 105.98(17) . .
C48 C47 C50 106.68(17) . .
C49 C47 C43 110.96(16) . .
C49 C47 C50 111.23(16) . .
C50 C47 C43 109.87(16) . .
C47 C48 H48A 109.5 . .
C47 C48 H48B 109.5 . .
C47 C48 H48C 109.5 . .
H48A C48 H48B 109.5 . .
H48A C48 H48C 109.5 . .
H48B C48 H48C 109.5 . .
C47 C49 H49A 109.5 . .
C47 C49 H49B 109.5 . .
C47 C49 H49C 109.5 . .
H49A C49 H49B 109.5 . .
H49A C49 H49C 109.5 . .
H49B C49 H49C 109.5 . .
C47 C50 H50A 109.5 . .
C47 C50 H50B 109.5 . .
C47 C50 H50C 109.5 . .
H50A C50 H50B 109.5 . .
H50A C50 H50C 109.5 . .
H50B C50 H50C 109.5 . .
C52 C51 C45 110.71(16) . .
C52 C51 C53 110.56(16) . .
C53 C51 C45 110.08(15) . .
C54 C51 C45 111.40(14) . .
C54 C51 C52 107.43(18) . .
C54 C51 C53 106.55(18) . .
C51 C52 H52A 109.5 . .
C51 C52 H52B 109.5 . .
C51 C52 H52C 109.5 . .
H52A C52 H52B 109.5 . .
H52A C52 H52C 109.5 . .
H52B C52 H52C 109.5 . .
C51 C53 H53A 109.5 . .
C51 C53 H53B 109.5 . .
C51 C53 H53C 109.5 . .
H53A C53 H53B 109.5 . .
H53A C53 H53C 109.5 . .
H53B C53 H53C 109.5 . .
C51 C54 H54A 109.5 . .
C51 C54 H54B 109.5 . .
C51 C54 H54C 109.5 . .
H54A C54 H54B 109.5 . .
H54A C54 H54C 109.5 . .
H54B C54 H54C 109.5 . .

loop_
_geom_bond_atom_site_label_1
_geom_bond_atom_site_label_2
_geom_bond_distance
_geom_bond_site_symmetry_2
S1 O1 1.4407(14) .
S1 O2 1.4355(14) .
S1 C1 1.7725(18) .
S1 C7 1.8223(19) .
S2 O4 1.4364(14) .
S2 O5 1.4372(12) .
S2 C28 1.7771(18) .
S2 C34 1.8267(16) .
O3 H3 0.8200 .
O3 C17 1.378(2) .
O6 H6A 0.8200 .
O6 C44 1.3792(18) .
C1 C2 1.377(3) .
C1 C6 1.369(3) .
C2 H2 0.9300 .
C2 C3 1.386(3) .
C3 H3A 0.9300 .
C3 C4 1.363(4) .
C4 H4 0.9300 .
C4 C5 1.370(4) .
C5 H5 0.9300 .
C5 C6 1.385(3) .
C6 H6 0.9300 .
C7 H7 0.9800 .
C7 C8 1.520(2) .
C7 C14 1.518(2) .
C8 C9 1.371(3) .
C8 C13 1.372(3) .
C9 H9 0.9300 .
C9 C10 1.390(3) .
C10 H10 0.9300 .
C10 C11 1.358(4) .
C11 H11 0.9300 .
C11 C12 1.351(4) .
C12 H12 0.9300 .
C12 C13 1.386(3) .
C13 H13 0.9300 .
C14 C15 1.385(2) .
C14 C19 1.384(2) .
C15 H15 0.9300 .
C15 C16 1.388(2) .
C16 C17 1.406(2) .
C16 C20 1.545(2) .
C17 C18 1.402(2) .
C18 C19 1.397(2) .
C18 C24 1.544(2) .
C19 H19 0.9300 .
C20 C21 1.530(3) .
C20 C22 1.531(3) .
C20 C23 1.540(3) .
C21 H21A 0.9600 .
C21 H21B 0.9600 .
C21 H21C 0.9600 .
C22 H22A 0.9600 .
C22 H22B 0.9600 .
C22 H22C 0.9600 .
C23 H23A 0.9600 .
C23 H23B 0.9600 .
C23 H23C 0.9600 .
C24 C25 1.528(3) .
C24 C26 1.533(3) .
C24 C27 1.533(3) .
C25 H25A 0.9600 .
C25 H25B 0.9600 .
C25 H25C 0.9600 .
C26 H26A 0.9600 .
C26 H26B 0.9600 .
C26 H26C 0.9600 .
C27 H27A 0.9600 .
C27 H27B 0.9600 .
C27 H27C 0.9600 .
C28 C29 1.379(3) .
C28 C33 1.381(3) .
C29 H29 0.9300 .
C29 C30 1.386(3) .
C30 H30 0.9300 .
C30 C31 1.380(3) .
C31 H31 0.9300 .
C31 C32 1.365(4) .
C32 H32 0.9300 .
C32 C33 1.383(3) .
C33 H33 0.9300 .
C34 H34 0.9800 .
C34 C35 1.518(2) .
C34 C41 1.5181(19) .
C35 C36 1.382(2) .
C35 C40 1.378(3) .
C36 H36 0.9300 .
C36 C37 1.382(3) .
C37 H37 0.9300 .
C37 C38 1.372(3) .
C38 H38 0.9300 .
C38 C39 1.366(3) .
C39 H39 0.9300 .
C39 C40 1.382(3) .
C40 H40 0.9300 .
C41 C42 1.383(2) .
C41 C46 1.387(2) .
C42 H42 0.9300 .
C42 C43 1.395(2) .
C43 C44 1.410(2) .
C43 C47 1.542(2) .
C44 C45 1.408(2) .
C45 C46 1.390(2) .
C45 C51 1.542(2) .
C46 H46 0.9300 .
C47 C48 1.532(3) .
C47 C49 1.539(3) .
C47 C50 1.539(3) .
C48 H48A 0.9600 .
C48 H48B 0.9600 .
C48 H48C 0.9600 .
C49 H49A 0.9600 .
C49 H49B 0.9600 .
C49 H49C 0.9600 .
C50 H50A 0.9600 .
C50 H50B 0.9600 .
C50 H50C 0.9600 .
C51 C52 1.536(3) .
C51 C53 1.539(3) .
C51 C54 1.529(3) .
C52 H52A 0.9600 .
C52 H52B 0.9600 .
C52 H52C 0.9600 .
C53 H53A 0.9600 .
C53 H53B 0.9600 .
C53 H53C 0.9600 .
C54 H54A 0.9600 .
C54 H54B 0.9600 .
C54 H54C 0.9600 .
